data_7704088
loop_
_publ_author_name
'Becica, Joseph'
'Gaube, Gregory'
'Sabbers, William A.'
'Leitch, David C.'

_publ_section_title
;
 Oxidative addition of activated aryl-carboxylates to Pd(0): divergent
 reactivity dependant on temperature and structure.
;
_journal_issue 45
_journal_name_full 'Dalton transactions (Cambridge, England : 2003)'
_journal_page_first 16067
_journal_page_last 16071
_journal_paper_doi 10.1039/d0dt01119c
_journal_volume 49
_journal_year 2020
_chemical_formula_moiety 'C44 H74 O4 P2 Pd'
_chemical_formula_sum 'C44 H74 O4 P2 Pd'
_chemical_formula_weight 835.37
_space_group_crystal_system orthorhombic
_space_group_IT_number 19
_space_group_name_Hall 'P 2ac 2ab'
_space_group_name_H-M_alt 'P 21 21 21'
_atom_sites_solution_hydrogens geom
_audit_creation_date 2019-08-14
_audit_creation_method
;
Olex2 1.2
(compiled 2018.05.29 svn.r3508 for OlexSys, GUI svn.r5506)
;
_audit_update_record
;
2020-03-11 deposited with the CCDC.	2020-04-15 downloaded from the CCDC.
;
_cell_angle_alpha 90
_cell_angle_beta 90
_cell_angle_gamma 90
_cell_formula_units_Z 4
_cell_length_a 11.5817(11)
_cell_length_b 17.9358(17)
_cell_length_c 21.123(2)
_cell_measurement_reflns_used 9909
_cell_measurement_temperature 100(2)
_cell_measurement_theta_max 27.850
_cell_measurement_theta_min 2.24
_cell_volume 4387.8(7)
_computing_cell_refinement 'SAINT v8.34A (Bruker, 2013)'
_computing_data_reduction 'SAINT v8.34A (Bruker, 2013)'
_computing_molecular_graphics 'Olex2 (Dolomanov et al., 2009)'
_computing_publication_material 'Olex2 (Dolomanov et al., 2009)'
_computing_structure_refinement 'XL (Sheldrick, 2008)'
_diffrn_ambient_temperature 100.04
_diffrn_measured_fraction_theta_full 1.000
_diffrn_measured_fraction_theta_max 1.000
_diffrn_measurement_device_type 'Bruker APEX-II CCD'
_diffrn_measurement_method '\f and \w scans'
_diffrn_radiation_type MoK\a
_diffrn_radiation_wavelength 0.71073
_diffrn_reflns_av_R_equivalents 0.0303
_diffrn_reflns_av_unetI/netI 0.0183
_diffrn_reflns_Laue_measured_fraction_full 1.000
_diffrn_reflns_Laue_measured_fraction_max 1.000
_diffrn_reflns_limit_h_max 15
_diffrn_reflns_limit_h_min -15
_diffrn_reflns_limit_k_max 23
_diffrn_reflns_limit_k_min -23
_diffrn_reflns_limit_l_max 27
_diffrn_reflns_limit_l_min -27
_diffrn_reflns_number 86378
_diffrn_reflns_point_group_measured_fraction_full 1.000
_diffrn_reflns_point_group_measured_fraction_max 1.000
_diffrn_reflns_theta_full 25.242
_diffrn_reflns_theta_max 27.869
_diffrn_reflns_theta_min 1.489
_diffrn_standards_number 0
_exptl_absorpt_coefficient_mu 0.534
_exptl_absorpt_correction_T_max 0.7456
_exptl_absorpt_correction_T_min 0.7121
_exptl_absorpt_correction_type multi-scan
_exptl_absorpt_process_details
'SADABS-2014/5 (Bruker,2014/5) was used for absorption correction. wR2(int) was 0.0519 before and 0.0370 after correction. The Ratio of minimum to maximum transmission is 0.9551. The \l/2 correction factor is 0.00150.'
_exptl_crystal_colour colourless
_exptl_crystal_colour_primary colourless
_exptl_crystal_density_diffrn 1.265
_exptl_crystal_description block
_exptl_crystal_F_000 1784
_exptl_crystal_size_max 0.2
_exptl_crystal_size_mid 0.15
_exptl_crystal_size_min 0.1
_refine_diff_density_max 0.639
_refine_diff_density_min -0.279
_refine_diff_density_rms 0.044
_refine_ls_abs_structure_details
;
 Refined as an inversion twin.
;
_refine_ls_abs_structure_Flack 0.410(13)
_refine_ls_extinction_method none
_refine_ls_goodness_of_fit_ref 1.068
_refine_ls_hydrogen_treatment constr
_refine_ls_matrix_type full
_refine_ls_number_parameters 463
_refine_ls_number_reflns 10479
_refine_ls_number_restraints 0
_refine_ls_restrained_S_all 1.068
_refine_ls_R_factor_all 0.0209
_refine_ls_R_factor_gt 0.0190
_refine_ls_shift/su_max 0.004
_refine_ls_shift/su_mean 0.000
_refine_ls_structure_factor_coef Fsqd
_refine_ls_weighting_details 'w=1/[\s^2^(Fo^2^)+(0.0188P)^2^+1.3486P] where P=(Fo^2^+2Fc^2^)/3'
_refine_ls_weighting_scheme calc
_refine_ls_wR_factor_gt 0.0428
_refine_ls_wR_factor_ref 0.0435
_reflns_Friedel_coverage 0.810
_reflns_Friedel_fraction_full 1.000
_reflns_Friedel_fraction_max 1.000
_reflns_number_gt 10106
_reflns_number_total 10479
_reflns_threshold_expression 'I > 2\s(I)'
_cod_data_source_file d0dt01119c2.cif
_cod_data_source_block solve_a
_cod_depositor_comments 'Adding full bibliography for 7704088--7704089.cif.'
_cod_original_cell_volume 4387.9(7)
_cod_database_code 7704088
_shelx_shelxl_version_number 2014/7
_shelx_space_group_comment
;
The symmetry employed for this shelxl refinement is uniquely defined
by the following loop, which should always be used as a source of
symmetry information in preference to the above space-group names.
They are only intended as comments.
;
_shelx_estimated_absorpt_t_max 0.948
_shelx_estimated_absorpt_t_min 0.901
_olex2_refinement_description
;
1. Twinned data refinement
 Scales: 0.590(13)
 0.410(13)
2. Fixed Uiso
 At 1.2 times of:
  All C(H) groups, All C(H,H) groups
 At 1.5 times of:
  All C(H,H,H) groups
3.a Ternary CH refined with riding coordinates:
 C9(H9), C39(H39), C21(H21), C15(H15), C33(H33), C27(H27)
3.b Secondary CH2 refined with riding coordinates:
 C11(H11A,H11B), C12(H12A,H12B), C14(H14A,H14B), C10(H10A,H10B), C20(H20A,
 H20B), C35(H35A,H35B), C22(H22A,H22B), C26(H26A,H26B), C17(H17A,H17B),
 C19(H19A,H19B), C44(H44A,H44B), C34(H34A,H34B), C40(H40A,H40B), C36(H36A,H36B),
  C16(H16A,H16B), C18(H18A,H18B), C38(H38A,H38B), C37(H37A,H37B), C13(H13A,
 H13B), C25(H25A,H25B), C24(H24A,H24B), C23(H23A,H23B), C43(H43A,H43B),
 C31(H31A,H31B), C41(H41A,H41B), C32(H32A,H32B), C28(H28A,H28B), C42(H42A,H42B),
  C29(H29A,H29B), C30(H30A,H30B)
3.c Aromatic/amide H refined with riding coordinates:
 C2(H2), C6(H6)
3.d Idealised Me refined as rotating group:
 C8(H8A,H8B,H8C), C4(H4A,H4B,H4C)
;
_olex2_submission_special_instructions 'No special instructions were received'

loop_
_space_group_symop_operation_xyz
'x, y, z'
'-x+1/2, -y, z+1/2'
'-x, y+1/2, -z+1/2'
'x+1/2, -y+1/2, -z'

loop_
_atom_site_label
_atom_site_type_symbol
_atom_site_fract_x
_atom_site_fract_y
_atom_site_fract_z
_atom_site_U_iso_or_equiv
_atom_site_adp_type
_atom_site_occupancy
_atom_site_site_symmetry_order
_atom_site_calc_flag
_atom_site_refinement_flags_posn
_atom_site_refinement_flags_adp
_atom_site_refinement_flags_occupancy
_atom_site_disorder_assembly
_atom_site_disorder_group
Pd1 Pd 0.72341(2) 0.60973(2) 0.59688(2) 0.00982(4) Uani 1 1 d . . . . .
P1 P 0.73008(5) 0.69366(3) 0.68309(2) 0.01010(9) Uani 1 1 d . . . . .
P2 P 0.74256(4) 0.51279(3) 0.52207(2) 0.01226(11) Uani 1 1 d . . . . .
O1 O 0.35202(14) 0.52036(10) 0.65956(8) 0.0236(4) Uani 1 1 d . . . . .
O3 O 0.88552(12) 0.65062(9) 0.56894(8) 0.0175(3) Uani 1 1 d . . . . .
O4 O 0.82016(15) 0.73926(10) 0.50330(8) 0.0278(4) Uani 1 1 d . . . . .
O2 O 0.42894(18) 0.42454(11) 0.71133(10) 0.0395(5) Uani 1 1 d . . . . .
C9 C 0.85832(17) 0.67123(12) 0.73212(10) 0.0119(4) Uani 1 1 d . . . . .
H9 H 0.8476 0.6970 0.7737 0.014 Uiso 1 1 calc R . . . .
C39 C 0.61840(19) 0.44792(12) 0.51288(11) 0.0171(4) Uani 1 1 d . . . . .
H39 H 0.5928 0.4375 0.5572 0.020 Uiso 1 1 calc R . . . .
C1 C 0.57271(18) 0.57038(12) 0.62564(10) 0.0146(4) Uani 1 1 d . . . . .
C21 C 0.60867(17) 0.68927(12) 0.74128(10) 0.0128(4) Uani 1 1 d . . . . .
H21 H 0.5810 0.6365 0.7401 0.015 Uiso 1 1 calc R . . . .
C11 C 1.07032(18) 0.67996(13) 0.75419(11) 0.0187(5) Uani 1 1 d . . . . .
H11A H 1.1458 0.6965 0.7372 0.022 Uiso 1 1 calc R . . . .
H11B H 1.0549 0.7082 0.7935 0.022 Uiso 1 1 calc R . . . .
C15 C 0.75762(16) 0.79079(11) 0.65879(9) 0.0122(4) Uani 1 1 d . . . . .
H15 H 0.8325 0.7890 0.6353 0.015 Uiso 1 1 calc R . . . .
C2 C 0.46881(16) 0.60715(13) 0.60405(10) 0.0154(4) Uani 1 1 d . . . . .
H2 H 0.4749 0.6495 0.5773 0.019 Uiso 1 1 calc R . . . .
C12 C 1.07611(18) 0.59680(13) 0.76944(11) 0.0194(5) Uani 1 1 d . . . . .
H12A H 1.1354 0.5880 0.8024 0.023 Uiso 1 1 calc R . . . .
H12B H 1.0989 0.5688 0.7310 0.023 Uiso 1 1 calc R . . . .
C14 C 0.86208(18) 0.58710(12) 0.74592(11) 0.0150(4) Uani 1 1 d . . . . .
H14A H 0.7870 0.5710 0.7637 0.018 Uiso 1 1 calc R . . . .
H14B H 0.8749 0.5595 0.7059 0.018 Uiso 1 1 calc R . . . .
C33 C 0.79022(18) 0.54988(11) 0.44479(9) 0.0130(4) Uani 1 1 d . . . . .
H33 H 0.8638 0.5770 0.4537 0.016 Uiso 1 1 calc R . . . .
C10 C 0.97545(17) 0.69691(12) 0.70564(11) 0.0149(4) Uani 1 1 d . . . . .
H10A H 0.9920 0.6705 0.6655 0.018 Uiso 1 1 calc R . . . .
H10B H 0.9732 0.7511 0.6968 0.018 Uiso 1 1 calc R . . . .
C20 C 0.67036(19) 0.82313(12) 0.61131(10) 0.0181(5) Uani 1 1 d . . . . .
H20A H 0.6610 0.7884 0.5753 0.022 Uiso 1 1 calc R . . . .
H20B H 0.5943 0.8291 0.6321 0.022 Uiso 1 1 calc R . . . .
C35 C 0.8766(2) 0.53083(13) 0.33681(11) 0.0207(5) Uani 1 1 d . . . . .
H35A H 0.9506 0.5537 0.3500 0.025 Uiso 1 1 calc R . . . .
H35B H 0.8936 0.4933 0.3037 0.025 Uiso 1 1 calc R . . . .
C22 C 0.63534(18) 0.70546(13) 0.81160(10) 0.0176(4) Uani 1 1 d . . . . .
H22A H 0.7003 0.6737 0.8258 0.021 Uiso 1 1 calc R . . . .
H22B H 0.6586 0.7583 0.8165 0.021 Uiso 1 1 calc R . . . .
C26 C 0.50440(17) 0.73679(12) 0.72030(10) 0.0149(4) Uani 1 1 d . . . . .
H26A H 0.5238 0.7903 0.7242 0.018 Uiso 1 1 calc R . . . .
H26B H 0.4866 0.7263 0.6753 0.018 Uiso 1 1 calc R . . . .
C17 C 0.8195(2) 0.92015(13) 0.68944(12) 0.0236(5) Uani 1 1 d . . . . .
H17A H 0.8288 0.9550 0.7254 0.028 Uiso 1 1 calc R . . . .
H17B H 0.8957 0.9143 0.6688 0.028 Uiso 1 1 calc R . . . .
C5 C 0.4482(2) 0.48044(14) 0.68103(12) 0.0238(5) Uani 1 1 d . . . . .
C19 C 0.7126(2) 0.89889(12) 0.58707(10) 0.0229(5) Uani 1 1 d . . . . .
H19A H 0.7850 0.8920 0.5629 0.027 Uiso 1 1 calc R . . . .
H19B H 0.6541 0.9204 0.5582 0.027 Uiso 1 1 calc R . . . .
C44 C 0.51250(19) 0.48365(14) 0.48118(11) 0.0200(5) Uani 1 1 d . . . . .
H44A H 0.5260 0.4882 0.4351 0.024 Uiso 1 1 calc R . . . .
H44B H 0.5001 0.5343 0.4985 0.024 Uiso 1 1 calc R . . . .
C34 C 0.82113(19) 0.49193(12) 0.39396(10) 0.0171(4) Uani 1 1 d . . . . .
H34A H 0.8756 0.4549 0.4118 0.020 Uiso 1 1 calc R . . . .
H34B H 0.7505 0.4653 0.3804 0.020 Uiso 1 1 calc R . . . .
C40 C 0.6398(2) 0.36996(13) 0.48395(12) 0.0239(5) Uani 1 1 d . . . . .
H40A H 0.6564 0.3748 0.4382 0.029 Uiso 1 1 calc R . . . .
H40B H 0.7073 0.3464 0.5045 0.029 Uiso 1 1 calc R . . . .
C36 C 0.7981(2) 0.59077(12) 0.30949(10) 0.0213(5) Uani 1 1 d . . . . .
H36A H 0.7280 0.5671 0.2917 0.026 Uiso 1 1 calc R . . . .
H36B H 0.8386 0.6169 0.2747 0.026 Uiso 1 1 calc R . . . .
C16 C 0.7790(2) 0.84468(11) 0.71419(10) 0.0160(4) Uani 1 1 d . . . . .
H16A H 0.7068 0.8511 0.7387 0.019 Uiso 1 1 calc R . . . .
H16B H 0.8383 0.8236 0.7428 0.019 Uiso 1 1 calc R . . . .
C6 C 0.55898(19) 0.51005(13) 0.66401(10) 0.0173(4) Uani 1 1 d . . . . .
H6 H 0.6261 0.4864 0.6803 0.021 Uiso 1 1 calc R . . . .
C18 C 0.7340(2) 0.95281(12) 0.64208(11) 0.0258(5) Uani 1 1 d . . . . .
H18A H 0.7647 1.0004 0.6254 0.031 Uiso 1 1 calc R . . . .
H18B H 0.6600 0.9634 0.6638 0.031 Uiso 1 1 calc R . . . .
C38 C 0.70814(17) 0.60894(13) 0.41759(9) 0.0170(4) Uani 1 1 d . . . . .
H38A H 0.6348 0.5850 0.4048 0.020 Uiso 1 1 calc R . . . .
H38B H 0.6905 0.6465 0.4505 0.020 Uiso 1 1 calc R . . . .
C37 C 0.7629(2) 0.64745(12) 0.36022(10) 0.0207(5) Uani 1 1 d . . . . .
H37A H 0.8318 0.6757 0.3740 0.025 Uiso 1 1 calc R . . . .
H37B H 0.7071 0.6833 0.3419 0.025 Uiso 1 1 calc R . . . .
C13 C 0.95892(18) 0.56832(13) 0.79299(11) 0.0193(5) Uani 1 1 d . . . . .
H13A H 0.9413 0.5912 0.8345 0.023 Uiso 1 1 calc R . . . .
H13B H 0.9627 0.5136 0.7989 0.023 Uiso 1 1 calc R . . . .
C25 C 0.39851(18) 0.71927(14) 0.76113(12) 0.0208(5) Uani 1 1 d . . . . .
H25A H 0.3326 0.7503 0.7471 0.025 Uiso 1 1 calc R . . . .
H25B H 0.3769 0.6662 0.7557 0.025 Uiso 1 1 calc R . . . .
C8 C 1.0196(2) 0.73867(17) 0.53314(13) 0.0302(6) Uani 1 1 d . . . . .
H8A H 1.0371 0.7613 0.5743 0.045 Uiso 1 1 calc GR . . . .
H8B H 1.0258 0.7765 0.4999 0.045 Uiso 1 1 calc GR . . . .
H8C H 1.0745 0.6983 0.5247 0.045 Uiso 1 1 calc GR . . . .
C27 C 0.86022(19) 0.44878(12) 0.54678(11) 0.0181(4) Uani 1 1 d . . . . .
H27 H 0.8624 0.4070 0.5155 0.022 Uiso 1 1 calc R . . . .
C7 C 0.89681(18) 0.70723(13) 0.53410(10) 0.0177(5) Uani 1 1 d . . . . .
C24 C 0.4238(2) 0.73477(14) 0.83095(12) 0.0234(5) Uani 1 1 d . . . . .
H24A H 0.4390 0.7886 0.8370 0.028 Uiso 1 1 calc R . . . .
H24B H 0.3558 0.7211 0.8569 0.028 Uiso 1 1 calc R . . . .
C23 C 0.5286(2) 0.68975(14) 0.85266(11) 0.0224(5) Uani 1 1 d . . . . .
H23A H 0.5100 0.6359 0.8506 0.027 Uiso 1 1 calc R . . . .
H23B H 0.5462 0.7023 0.8973 0.027 Uiso 1 1 calc R . . . .
C43 C 0.4049(2) 0.43539(16) 0.49324(13) 0.0294(6) Uani 1 1 d . . . . .
H43A H 0.3894 0.4329 0.5393 0.035 Uiso 1 1 calc R . . . .
H43B H 0.3371 0.4585 0.4725 0.035 Uiso 1 1 calc R . . . .
C31 C 1.0718(2) 0.42634(17) 0.56641(16) 0.0380(7) Uani 1 1 d . . . . .
H31A H 1.0738 0.3862 0.5342 0.046 Uiso 1 1 calc R . . . .
H31B H 1.1488 0.4502 0.5675 0.046 Uiso 1 1 calc R . . . .
C3 C 0.36397(19) 0.58246(14) 0.62120(11) 0.0206(5) Uani 1 1 d . . . . .
C41 C 0.5321(2) 0.32107(15) 0.49375(13) 0.0323(6) Uani 1 1 d . . . . .
H41A H 0.5445 0.2723 0.4728 0.039 Uiso 1 1 calc R . . . .
H41B H 0.5217 0.3118 0.5396 0.039 Uiso 1 1 calc R . . . .
C32 C 0.9805(2) 0.48461(14) 0.54742(13) 0.0265(5) Uani 1 1 d . . . . .
H32A H 0.9817 0.5265 0.5779 0.032 Uiso 1 1 calc R . . . .
H32B H 0.9986 0.5046 0.5049 0.032 Uiso 1 1 calc R . . . .
C4 C 0.25165(18) 0.61581(15) 0.60338(12) 0.0300(5) Uani 1 1 d . . . . .
H4A H 0.2027 0.5776 0.5839 0.045 Uiso 1 1 calc GR . . . .
H4B H 0.2644 0.6565 0.5732 0.045 Uiso 1 1 calc GR . . . .
H4C H 0.2135 0.6354 0.6413 0.045 Uiso 1 1 calc GR . . . .
C28 C 0.8328(2) 0.41455(14) 0.61196(11) 0.0254(5) Uani 1 1 d . . . . .
H28A H 0.8275 0.4548 0.6439 0.031 Uiso 1 1 calc R . . . .
H28B H 0.7570 0.3891 0.6101 0.031 Uiso 1 1 calc R . . . .
C42 C 0.4223(2) 0.35657(16) 0.46738(13) 0.0343(7) Uani 1 1 d . . . . .
H42A H 0.3550 0.3254 0.4788 0.041 Uiso 1 1 calc R . . . .
H42B H 0.4272 0.3585 0.4206 0.041 Uiso 1 1 calc R . . . .
C29 C 0.9256(3) 0.35853(16) 0.63223(14) 0.0403(7) Uani 1 1 d . . . . .
H29A H 0.9086 0.3409 0.6756 0.048 Uiso 1 1 calc R . . . .
H29B H 0.9233 0.3149 0.6036 0.048 Uiso 1 1 calc R . . . .
C30 C 1.0459(3) 0.3927(2) 0.63072(15) 0.0470(8) Uani 1 1 d . . . . .
H30A H 1.0516 0.4319 0.6636 0.056 Uiso 1 1 calc R . . . .
H30B H 1.1038 0.3538 0.6404 0.056 Uiso 1 1 calc R . . . .

loop_
_atom_site_aniso_label
_atom_site_aniso_U_11
_atom_site_aniso_U_22
_atom_site_aniso_U_33
_atom_site_aniso_U_23
_atom_site_aniso_U_13
_atom_site_aniso_U_12
Pd1 0.01117(6) 0.00896(6) 0.00932(6) -0.00052(6) 0.00052(6) -0.00188(6)
P1 0.0097(2) 0.0095(2) 0.0111(2) -0.00102(18) -0.0001(2) 0.0005(2)
P2 0.0159(3) 0.0100(2) 0.0108(2) -0.00102(19) -0.00003(18) -0.00160(18)
O1 0.0205(8) 0.0257(9) 0.0247(9) 0.0019(7) 0.0076(7) -0.0093(7)
O3 0.0137(7) 0.0193(8) 0.0196(8) -0.0055(7) 0.0029(6) -0.0018(6)
O4 0.0290(9) 0.0262(9) 0.0283(9) 0.0055(8) -0.0030(7) -0.0013(7)
O2 0.0401(11) 0.0331(11) 0.0454(13) 0.0179(10) 0.0096(9) -0.0129(9)
C9 0.0105(9) 0.0133(10) 0.0120(10) -0.0016(8) -0.0014(7) 0.0014(7)
C39 0.0236(11) 0.0150(11) 0.0126(10) -0.0024(9) 0.0023(8) -0.0072(8)
C1 0.0175(10) 0.0158(11) 0.0106(10) -0.0052(8) 0.0019(8) -0.0057(8)
C21 0.0117(9) 0.0118(10) 0.0148(10) -0.0009(8) 0.0023(8) 0.0007(7)
C11 0.0130(9) 0.0170(11) 0.0262(12) 0.0006(9) -0.0053(8) 0.0005(8)
C15 0.0127(10) 0.0096(9) 0.0144(9) 0.0000(7) 0.0003(7) -0.0002(7)
C2 0.0164(9) 0.0167(9) 0.0132(10) -0.0023(10) 0.0014(7) -0.0035(8)
C12 0.0156(9) 0.0196(13) 0.0230(11) 0.0027(9) -0.0038(8) 0.0037(8)
C14 0.0147(9) 0.0129(10) 0.0173(11) 0.0025(8) -0.0015(8) 0.0007(7)
C33 0.0154(10) 0.0123(9) 0.0113(9) -0.0012(7) 0.0018(8) -0.0008(8)
C10 0.0120(9) 0.0144(10) 0.0183(11) 0.0023(9) -0.0004(8) 0.0009(8)
C20 0.0214(10) 0.0151(11) 0.0178(12) 0.0038(8) -0.0046(8) 0.0006(8)
C35 0.0261(11) 0.0198(12) 0.0163(11) -0.0032(9) 0.0073(9) -0.0007(9)
C22 0.0164(10) 0.0224(12) 0.0139(11) -0.0010(9) 0.0010(8) 0.0044(8)
C26 0.0134(9) 0.0136(10) 0.0177(11) -0.0013(9) -0.0001(8) 0.0004(8)
C17 0.0316(12) 0.0147(11) 0.0245(12) -0.0027(10) -0.0020(10) -0.0066(9)
C5 0.0293(12) 0.0229(13) 0.0192(12) 0.0014(10) 0.0062(9) -0.0077(10)
C19 0.0312(11) 0.0164(10) 0.0210(11) 0.0063(9) -0.0023(9) -0.0002(10)
C44 0.0224(11) 0.0237(12) 0.0139(11) -0.0027(10) 0.0015(9) -0.0076(9)
C34 0.0240(10) 0.0147(10) 0.0125(11) -0.0024(8) 0.0021(8) 0.0014(8)
C40 0.0355(12) 0.0164(12) 0.0197(12) -0.0030(9) -0.0014(10) -0.0082(9)
C36 0.0321(13) 0.0182(11) 0.0135(10) 0.0023(8) 0.0045(8) -0.0048(9)
C16 0.0196(9) 0.0115(9) 0.0170(10) -0.0038(8) -0.0021(9) 0.0014(9)
C6 0.0216(10) 0.0169(11) 0.0134(10) 0.0006(9) 0.0014(8) -0.0048(9)
C18 0.0390(13) 0.0113(10) 0.0272(12) 0.0022(9) 0.0000(11) -0.0018(10)
C38 0.0223(10) 0.0154(9) 0.0132(9) 0.0015(8) 0.0031(7) 0.0035(9)
C37 0.0313(12) 0.0142(10) 0.0167(10) 0.0032(8) 0.0043(9) -0.0004(9)
C13 0.0192(10) 0.0199(12) 0.0189(11) 0.0045(9) -0.0015(8) 0.0029(8)
C25 0.0130(10) 0.0192(11) 0.0301(13) 0.0024(10) 0.0042(9) 0.0010(8)
C8 0.0239(12) 0.0419(17) 0.0247(14) 0.0060(12) 0.0029(10) -0.0138(11)
C27 0.0249(11) 0.0113(10) 0.0180(11) -0.0016(9) -0.0042(9) 0.0037(8)
C7 0.0177(10) 0.0255(12) 0.0098(10) -0.0075(9) 0.0013(8) 0.0009(9)
C24 0.0213(11) 0.0251(13) 0.0238(12) 0.0021(10) 0.0105(9) 0.0068(9)
C23 0.0248(11) 0.0257(13) 0.0167(12) 0.0011(10) 0.0077(9) 0.0055(10)
C43 0.0238(12) 0.0412(16) 0.0233(13) -0.0021(12) -0.0004(10) -0.0138(11)
C31 0.0305(14) 0.0315(15) 0.0518(19) -0.0072(14) -0.0139(13) 0.0125(12)
C3 0.0172(10) 0.0270(12) 0.0176(11) -0.0094(10) 0.0012(8) -0.0035(9)
C41 0.0512(17) 0.0198(13) 0.0259(14) -0.0012(11) -0.0002(12) -0.0199(12)
C32 0.0214(11) 0.0213(13) 0.0369(15) -0.0027(11) -0.0073(10) 0.0041(10)
C4 0.0196(10) 0.0390(14) 0.0315(13) -0.0024(13) 0.0040(9) -0.0007(9)
C28 0.0439(14) 0.0165(11) 0.0159(12) 0.0014(9) -0.0024(10) 0.0066(10)
C42 0.0399(15) 0.0403(16) 0.0227(13) -0.0026(12) -0.0002(11) -0.0271(13)
C29 0.068(2) 0.0270(14) 0.0254(15) 0.0054(12) -0.0073(14) 0.0204(14)
C30 0.0559(18) 0.0430(18) 0.0422(17) -0.0051(16) -0.0241(14) 0.0277(17)

loop_
_atom_type_symbol
_atom_type_description
_atom_type_scat_dispersion_real
_atom_type_scat_dispersion_imag
_atom_type_scat_source
C C 0.0033 0.0016 'International Tables Vol C Tables 4.2.6.8 and 6.1.1.4'
H H 0.0000 0.0000 'International Tables Vol C Tables 4.2.6.8 and 6.1.1.4'
O O 0.0106 0.0060 'International Tables Vol C Tables 4.2.6.8 and 6.1.1.4'
P P 0.1023 0.0942 'International Tables Vol C Tables 4.2.6.8 and 6.1.1.4'
Pd Pd -0.9988 1.0072 'International Tables Vol C Tables 4.2.6.8 and 6.1.1.4'

loop_
_geom_angle_atom_site_label_1
_geom_angle_atom_site_label_2
_geom_angle_atom_site_label_3
_geom_angle
_geom_angle_site_symmetry_1
_geom_angle_site_symmetry_3
_geom_angle_publ_flag
P2 Pd1 P1 169.088(18) . . ?
O3 Pd1 P1 87.99(4) . . ?
O3 Pd1 P2 89.15(4) . . ?
C1 Pd1 P1 91.12(6) . . ?
C1 Pd1 P2 91.47(6) . . ?
C1 Pd1 O3 178.31(8) . . ?
C9 P1 Pd1 108.55(7) . . ?
C9 P1 C21 103.06(9) . . ?
C21 P1 Pd1 117.08(7) . . ?
C15 P1 Pd1 113.13(7) . . ?
C15 P1 C9 102.82(9) . . ?
C15 P1 C21 110.67(9) . . ?
C39 P2 Pd1 117.27(7) . . ?
C33 P2 Pd1 110.76(7) . . ?
C33 P2 C39 111.35(10) . . ?
C33 P2 C27 104.59(10) . . ?
C27 P2 Pd1 109.65(7) . . ?
C27 P2 C39 102.12(10) . . ?
C3 O1 C5 121.44(18) . . ?
C7 O3 Pd1 122.54(14) . . ?
P1 C9 H9 106.9 . . ?
C14 C9 P1 109.96(14) . . ?
C14 C9 H9 106.9 . . ?
C14 C9 C10 109.75(17) . . ?
C10 C9 P1 115.99(15) . . ?
C10 C9 H9 106.9 . . ?
P2 C39 H39 104.4 . . ?
C44 C39 P2 113.67(15) . . ?
C44 C39 H39 104.4 . . ?
C44 C39 C40 109.42(18) . . ?
C40 C39 P2 118.90(16) . . ?
C40 C39 H39 104.4 . . ?
C2 C1 Pd1 118.34(16) . . ?
C6 C1 Pd1 124.71(17) . . ?
C6 C1 C2 116.9(2) . . ?
P1 C21 H21 105.4 . . ?
C22 C21 P1 118.29(14) . . ?
C22 C21 H21 105.4 . . ?
C26 C21 P1 112.12(15) . . ?
C26 C21 H21 105.4 . . ?
C26 C21 C22 109.20(17) . . ?
H11A C11 H11B 108.0 . . ?
C12 C11 H11A 109.3 . . ?
C12 C11 H11B 109.3 . . ?
C12 C11 C10 111.48(18) . . ?
C10 C11 H11A 109.3 . . ?
C10 C11 H11B 109.3 . . ?
P1 C15 H15 105.0 . . ?
C20 C15 P1 115.11(14) . . ?
C20 C15 H15 105.0 . . ?
C20 C15 C16 111.40(17) . . ?
C16 C15 P1 114.19(14) . . ?
C16 C15 H15 105.0 . . ?
C1 C2 H2 119.4 . . ?
C3 C2 C1 121.1(2) . . ?
C3 C2 H2 119.4 . . ?
C11 C12 H12A 109.5 . . ?
C11 C12 H12B 109.5 . . ?
C11 C12 C13 110.79(18) . . ?
H12A C12 H12B 108.1 . . ?
C13 C12 H12A 109.5 . . ?
C13 C12 H12B 109.5 . . ?
C9 C14 H14A 109.4 . . ?
C9 C14 H14B 109.4 . . ?
H14A C14 H14B 108.0 . . ?
C13 C14 C9 111.02(18) . . ?
C13 C14 H14A 109.4 . . ?
C13 C14 H14B 109.4 . . ?
P2 C33 H33 105.2 . . ?
C34 C33 P2 116.32(14) . . ?
C34 C33 H33 105.2 . . ?
C38 C33 P2 113.22(14) . . ?
C38 C33 H33 105.2 . . ?
C38 C33 C34 110.46(16) . . ?
C9 C10 H10A 109.8 . . ?
C9 C10 H10B 109.8 . . ?
C11 C10 C9 109.23(18) . . ?
C11 C10 H10A 109.8 . . ?
C11 C10 H10B 109.8 . . ?
H10A C10 H10B 108.3 . . ?
C15 C20 H20A 109.7 . . ?
C15 C20 H20B 109.7 . . ?
H20A C20 H20B 108.2 . . ?
C19 C20 C15 110.05(17) . . ?
C19 C20 H20A 109.7 . . ?
C19 C20 H20B 109.7 . . ?
H35A C35 H35B 107.9 . . ?
C34 C35 H35A 109.3 . . ?
C34 C35 H35B 109.3 . . ?
C36 C35 H35A 109.3 . . ?
C36 C35 H35B 109.3 . . ?
C36 C35 C34 111.67(18) . . ?
C21 C22 H22A 109.6 . . ?
C21 C22 H22B 109.6 . . ?
H22A C22 H22B 108.1 . . ?
C23 C22 C21 110.33(18) . . ?
C23 C22 H22A 109.6 . . ?
C23 C22 H22B 109.6 . . ?
C21 C26 H26A 109.5 . . ?
C21 C26 H26B 109.5 . . ?
H26A C26 H26B 108.1 . . ?
C25 C26 C21 110.58(18) . . ?
C25 C26 H26A 109.5 . . ?
C25 C26 H26B 109.5 . . ?
H17A C17 H17B 108.0 . . ?
C16 C17 H17A 109.3 . . ?
C16 C17 H17B 109.3 . . ?
C18 C17 H17A 109.3 . . ?
C18 C17 H17B 109.3 . . ?
C18 C17 C16 111.47(19) . . ?
O1 C5 C6 116.2(2) . . ?
O2 C5 O1 116.6(2) . . ?
O2 C5 C6 127.2(2) . . ?
C20 C19 H19A 109.4 . . ?
C20 C19 H19B 109.4 . . ?
H19A C19 H19B 108.0 . . ?
C18 C19 C20 110.97(18) . . ?
C18 C19 H19A 109.4 . . ?
C18 C19 H19B 109.4 . . ?
C39 C44 H44A 109.7 . . ?
C39 C44 H44B 109.7 . . ?
C39 C44 C43 109.9(2) . . ?
H44A C44 H44B 108.2 . . ?
C43 C44 H44A 109.7 . . ?
C43 C44 H44B 109.7 . . ?
C33 C34 H34A 109.7 . . ?
C33 C34 H34B 109.7 . . ?
C35 C34 C33 109.85(17) . . ?
C35 C34 H34A 109.7 . . ?
C35 C34 H34B 109.7 . . ?
H34A C34 H34B 108.2 . . ?
C39 C40 H40A 109.8 . . ?
C39 C40 H40B 109.8 . . ?
H40A C40 H40B 108.2 . . ?
C41 C40 C39 109.4(2) . . ?
C41 C40 H40A 109.8 . . ?
C41 C40 H40B 109.8 . . ?
C35 C36 H36A 109.4 . . ?
C35 C36 H36B 109.4 . . ?
C35 C36 C37 111.25(19) . . ?
H36A C36 H36B 108.0 . . ?
C37 C36 H36A 109.4 . . ?
C37 C36 H36B 109.4 . . ?
C15 C16 H16A 109.6 . . ?
C15 C16 H16B 109.6 . . ?
C17 C16 C15 110.28(17) . . ?
C17 C16 H16A 109.6 . . ?
C17 C16 H16B 109.6 . . ?
H16A C16 H16B 108.1 . . ?
C1 C6 C5 123.2(2) . . ?
C1 C6 H6 118.4 . . ?
C5 C6 H6 118.4 . . ?
C17 C18 C19 111.12(19) . . ?
C17 C18 H18A 109.4 . . ?
C17 C18 H18B 109.4 . . ?
C19 C18 H18A 109.4 . . ?
C19 C18 H18B 109.4 . . ?
H18A C18 H18B 108.0 . . ?
C33 C38 H38A 109.5 . . ?
C33 C38 H38B 109.5 . . ?
H38A C38 H38B 108.1 . . ?
C37 C38 C33 110.55(17) . . ?
C37 C38 H38A 109.5 . . ?
C37 C38 H38B 109.5 . . ?
C36 C37 H37A 109.4 . . ?
C36 C37 H37B 109.4 . . ?
C38 C37 C36 111.36(18) . . ?
C38 C37 H37A 109.4 . . ?
C38 C37 H37B 109.4 . . ?
H37A C37 H37B 108.0 . . ?
C12 C13 C14 111.30(18) . . ?
C12 C13 H13A 109.4 . . ?
C12 C13 H13B 109.4 . . ?
C14 C13 H13A 109.4 . . ?
C14 C13 H13B 109.4 . . ?
H13A C13 H13B 108.0 . . ?
C26 C25 H25A 109.5 . . ?
C26 C25 H25B 109.5 . . ?
H25A C25 H25B 108.1 . . ?
C24 C25 C26 110.64(19) . . ?
C24 C25 H25A 109.5 . . ?
C24 C25 H25B 109.5 . . ?
H8A C8 H8B 109.5 . . ?
H8A C8 H8C 109.5 . . ?
H8B C8 H8C 109.5 . . ?
C7 C8 H8A 109.5 . . ?
C7 C8 H8B 109.5 . . ?
C7 C8 H8C 109.5 . . ?
P2 C27 H27 107.3 . . ?
C32 C27 P2 114.20(16) . . ?
C32 C27 H27 107.3 . . ?
C32 C27 C28 110.3(2) . . ?
C28 C27 P2 110.27(16) . . ?
C28 C27 H27 107.3 . . ?
O3 C7 C8 113.6(2) . . ?
O4 C7 O3 127.2(2) . . ?
O4 C7 C8 119.2(2) . . ?
C25 C24 H24A 109.6 . . ?
C25 C24 H24B 109.6 . . ?
H24A C24 H24B 108.1 . . ?
C23 C24 C25 110.21(19) . . ?
C23 C24 H24A 109.6 . . ?
C23 C24 H24B 109.6 . . ?
C22 C23 H23A 109.2 . . ?
C22 C23 H23B 109.2 . . ?
C24 C23 C22 111.88(19) . . ?
C24 C23 H23A 109.2 . . ?
C24 C23 H23B 109.2 . . ?
H23A C23 H23B 107.9 . . ?
C44 C43 H43A 109.5 . . ?
C44 C43 H43B 109.5 . . ?
H43A C43 H43B 108.1 . . ?
C42 C43 C44 110.7(2) . . ?
C42 C43 H43A 109.5 . . ?
C42 C43 H43B 109.5 . . ?
H31A C31 H31B 108.0 . . ?
C32 C31 H31A 109.3 . . ?
C32 C31 H31B 109.3 . . ?
C30 C31 H31A 109.3 . . ?
C30 C31 H31B 109.3 . . ?
C30 C31 C32 111.6(2) . . ?
O1 C3 C4 112.7(2) . . ?
C2 C3 O1 120.9(2) . . ?
C2 C3 C4 126.4(2) . . ?
C40 C41 H41A 109.0 . . ?
C40 C41 H41B 109.0 . . ?
H41A C41 H41B 107.8 . . ?
C42 C41 C40 112.8(2) . . ?
C42 C41 H41A 109.0 . . ?
C42 C41 H41B 109.0 . . ?
C27 C32 C31 110.0(2) . . ?
C27 C32 H32A 109.7 . . ?
C27 C32 H32B 109.7 . . ?
C31 C32 H32A 109.7 . . ?
C31 C32 H32B 109.7 . . ?
H32A C32 H32B 108.2 . . ?
C3 C4 H4A 109.5 . . ?
C3 C4 H4B 109.5 . . ?
C3 C4 H4C 109.5 . . ?
H4A C4 H4B 109.5 . . ?
H4A C4 H4C 109.5 . . ?
H4B C4 H4C 109.5 . . ?
C27 C28 H28A 109.3 . . ?
C27 C28 H28B 109.3 . . ?
H28A C28 H28B 108.0 . . ?
C29 C28 C27 111.5(2) . . ?
C29 C28 H28A 109.3 . . ?
C29 C28 H28B 109.3 . . ?
C43 C42 H42A 109.3 . . ?
C43 C42 H42B 109.3 . . ?
C41 C42 C43 111.4(2) . . ?
C41 C42 H42A 109.3 . . ?
C41 C42 H42B 109.3 . . ?
H42A C42 H42B 108.0 . . ?
C28 C29 H29A 109.2 . . ?
C28 C29 H29B 109.2 . . ?
H29A C29 H29B 107.9 . . ?
C30 C29 C28 111.8(2) . . ?
C30 C29 H29A 109.2 . . ?
C30 C29 H29B 109.2 . . ?
C31 C30 C29 111.1(2) . . ?
C31 C30 H30A 109.4 . . ?
C31 C30 H30B 109.4 . . ?
C29 C30 H30A 109.4 . . ?
C29 C30 H30B 109.4 . . ?
H30A C30 H30B 108.0 . . ?

loop_
_geom_bond_atom_site_label_1
_geom_bond_atom_site_label_2
_geom_bond_distance
_geom_bond_site_symmetry_2
_geom_bond_publ_flag
Pd1 P1 2.3639(5) . ?
Pd1 P2 2.3600(6) . ?
Pd1 O3 2.1003(15) . ?
Pd1 C1 1.978(2) . ?
P1 C9 1.855(2) . ?
P1 C21 1.869(2) . ?
P1 C15 1.844(2) . ?
P2 C39 1.860(2) . ?
P2 C33 1.847(2) . ?
P2 C27 1.857(2) . ?
O1 C5 1.400(3) . ?
O1 C3 1.384(3) . ?
O3 C7 1.261(3) . ?
O4 C7 1.242(3) . ?
O2 C5 1.210(3) . ?
C9 H9 1.0000 . ?
C9 C14 1.537(3) . ?
C9 C10 1.538(3) . ?
C39 H39 1.0000 . ?
C39 C44 1.537(3) . ?
C39 C40 1.546(3) . ?
C1 C2 1.446(3) . ?
C1 C6 1.361(3) . ?
C21 H21 1.0000 . ?
C21 C22 1.545(3) . ?
C21 C26 1.543(3) . ?
C11 H11A 0.9900 . ?
C11 H11B 0.9900 . ?
C11 C12 1.527(3) . ?
C11 C10 1.533(3) . ?
C15 H15 1.0000 . ?
C15 C20 1.537(3) . ?
C15 C16 1.538(3) . ?
C2 H2 0.9500 . ?
C2 C3 1.342(3) . ?
C12 H12A 0.9900 . ?
C12 H12B 0.9900 . ?
C12 C13 1.533(3) . ?
C14 H14A 0.9900 . ?
C14 H14B 0.9900 . ?
C14 C13 1.536(3) . ?
C33 H33 1.0000 . ?
C33 C34 1.537(3) . ?
C33 C38 1.535(3) . ?
C10 H10A 0.9900 . ?
C10 H10B 0.9900 . ?
C20 H20A 0.9900 . ?
C20 H20B 0.9900 . ?
C20 C19 1.532(3) . ?
C35 H35A 0.9900 . ?
C35 H35B 0.9900 . ?
C35 C34 1.535(3) . ?
C35 C36 1.522(3) . ?
C22 H22A 0.9900 . ?
C22 H22B 0.9900 . ?
C22 C23 1.537(3) . ?
C26 H26A 0.9900 . ?
C26 H26B 0.9900 . ?
C26 C25 1.532(3) . ?
C17 H17A 0.9900 . ?
C17 H17B 0.9900 . ?
C17 C16 1.525(3) . ?
C17 C18 1.525(3) . ?
C5 C6 1.434(3) . ?
C19 H19A 0.9900 . ?
C19 H19B 0.9900 . ?
C19 C18 1.532(3) . ?
C44 H44A 0.9900 . ?
C44 H44B 0.9900 . ?
C44 C43 1.539(3) . ?
C34 H34A 0.9900 . ?
C34 H34B 0.9900 . ?
C40 H40A 0.9900 . ?
C40 H40B 0.9900 . ?
C40 C41 1.538(3) . ?
C36 H36A 0.9900 . ?
C36 H36B 0.9900 . ?
C36 C37 1.532(3) . ?
C16 H16A 0.9900 . ?
C16 H16B 0.9900 . ?
C6 H6 0.9500 . ?
C18 H18A 0.9900 . ?
C18 H18B 0.9900 . ?
C38 H38A 0.9900 . ?
C38 H38B 0.9900 . ?
C38 C37 1.532(3) . ?
C37 H37A 0.9900 . ?
C37 H37B 0.9900 . ?
C13 H13A 0.9900 . ?
C13 H13B 0.9900 . ?
C25 H25A 0.9900 . ?
C25 H25B 0.9900 . ?
C25 C24 1.529(3) . ?
C8 H8A 0.9800 . ?
C8 H8B 0.9800 . ?
C8 H8C 0.9800 . ?
C8 C7 1.529(3) . ?
C27 H27 1.0000 . ?
C27 C32 1.534(3) . ?
C27 C28 1.541(3) . ?
C24 H24A 0.9900 . ?
C24 H24B 0.9900 . ?
C24 C23 1.528(3) . ?
C23 H23A 0.9900 . ?
C23 H23B 0.9900 . ?
C43 H43A 0.9900 . ?
C43 H43B 0.9900 . ?
C43 C42 1.529(4) . ?
C31 H31A 0.9900 . ?
C31 H31B 0.9900 . ?
C31 C32 1.540(3) . ?
C31 C30 1.516(5) . ?
C3 C4 1.481(3) . ?
C41 H41A 0.9900 . ?
C41 H41B 0.9900 . ?
C41 C42 1.527(4) . ?
C32 H32A 0.9900 . ?
C32 H32B 0.9900 . ?
C4 H4A 0.9800 . ?
C4 H4B 0.9800 . ?
C4 H4C 0.9800 . ?
C28 H28A 0.9900 . ?
C28 H28B 0.9900 . ?
C28 C29 1.532(4) . ?
C42 H42A 0.9900 . ?
C42 H42B 0.9900 . ?
C29 H29A 0.9900 . ?
C29 H29B 0.9900 . ?
C29 C30 1.522(5) . ?
C30 H30A 0.9900 . ?
C30 H30B 0.9900 . ?

loop_
_twin_individual_id
_twin_individual_mass_fraction_refined
1 0.590(13)
2 0.410(13)
